data_4340850
loop_
_publ_author_name
'Liu, Wenjing'
'Christian, Jonathan H.'
'Al-Oweini, Rami'
'Bassil, Bassem S.'
'van Tol, Johan'
'Atanasov, Mihail'
'Neese, Frank'
'Dalal, Naresh S.'
'Kortz, Ulrich'

_publ_section_title
;
 Synthesis, Detailed Characterization, and Theoretical Understanding of
 Mononuclear Chromium(III)-Containing Polyoxotungstates
 [Cr(III)(HX(V)W7O28)2](13-) (X = P, As) with Exceptionally Large Magnetic
 Anisotropy.
;
_journal_issue 17
_journal_name_full 'Inorganic chemistry'
_journal_page_first 9274
_journal_page_last 9283
_journal_paper_doi 10.1021/ic501385r
_journal_volume 53
_journal_year 2014
_chemical_formula_sum 'Cr H96 Na13 O103 P2 W14'
_chemical_formula_weight 4731.47
_chemical_name_systematic
; 
 ? 
;
_space_group_crystal_system triclinic
_space_group_IT_number 2
_space_group_name_Hall '-P 1'
_space_group_name_H-M_alt 'P -1'
_symmetry_space_group_name_Hall '-P 1'
_symmetry_space_group_name_H-M 'P -1'
_audit_creation_method SHELXL-2013
_cell_angle_alpha 85.1820(10)
_cell_angle_beta 77.2760(10)
_cell_angle_gamma 67.3550(10)
_cell_formula_units_Z 1
_cell_length_a 10.4928(3)
_cell_length_b 10.9461(3)
_cell_length_c 20.8919(6)
_cell_measurement_reflns_used 9917
_cell_measurement_temperature 100(2)
_cell_measurement_theta_max 26.40
_cell_measurement_theta_min 3.22
_cell_volume 2160.17(11)
_computing_cell_refinement 'Bruker SAINT'
_computing_data_collection 'Bruker APEX2'
_computing_data_reduction 'Bruker SAINT'
_computing_molecular_graphics 'Bruker SHELXTL'
_computing_publication_material 'Bruker SHELXTL'
_computing_structure_refinement 'SHELXL-2013 (Sheldrick, 2013)'
_computing_structure_solution 'SHELXS-97 (Sheldrick, 2008)'
_diffrn_ambient_temperature 100(2)
_diffrn_measured_fraction_theta_full 0.994
_diffrn_measured_fraction_theta_max 0.981
_diffrn_measurement_device_type 'Bruker APEX-II CCD'
_diffrn_measurement_method '\f and \w scans'
_diffrn_radiation_type MoK\a
_diffrn_radiation_wavelength 0.71073
_diffrn_reflns_av_R_equivalents 0.0522
_diffrn_reflns_av_unetI/netI 0.0369
_diffrn_reflns_Laue_measured_fraction_full 0.994
_diffrn_reflns_Laue_measured_fraction_max 0.981
_diffrn_reflns_limit_h_max 12
_diffrn_reflns_limit_h_min -12
_diffrn_reflns_limit_k_max 13
_diffrn_reflns_limit_k_min -13
_diffrn_reflns_limit_l_max 26
_diffrn_reflns_limit_l_min -25
_diffrn_reflns_number 49572
_diffrn_reflns_point_group_measured_fraction_full 0.994
_diffrn_reflns_point_group_measured_fraction_max 0.981
_diffrn_reflns_theta_full 25.242
_diffrn_reflns_theta_max 26.372
_diffrn_reflns_theta_min 3.475
_exptl_absorpt_coefficient_mu 18.920
_exptl_absorpt_correction_T_max 0.703
_exptl_absorpt_correction_T_min 0.116
_exptl_absorpt_correction_type multi-scan
_exptl_absorpt_process_details SADABS
_exptl_crystal_colour green
_exptl_crystal_density_diffrn 3.637
_exptl_crystal_description plate
_exptl_crystal_F_000 2153
_exptl_crystal_size_max 0.200
_exptl_crystal_size_mid 0.150
_exptl_crystal_size_min 0.020
_exptl_transmission_factor_max 0.703
_exptl_transmission_factor_min 0.116
_refine_diff_density_max 1.648
_refine_diff_density_min -1.106
_refine_diff_density_rms 0.235
_refine_ls_extinction_method none
_refine_ls_goodness_of_fit_ref 1.004
_refine_ls_hydrogen_treatment undef
_refine_ls_matrix_type full
_refine_ls_number_parameters 336
_refine_ls_number_reflns 8673
_refine_ls_number_restraints 0
_refine_ls_restrained_S_all 1.004
_refine_ls_R_factor_all 0.0324
_refine_ls_R_factor_gt 0.0256
_refine_ls_shift/su_max 0.001
_refine_ls_shift/su_mean 0.000
_refine_ls_structure_factor_coef Fsqd
_refine_ls_weighting_details 'w=1/[\s^2^(Fo^2^)+(0.0280P)^2^+15.0000P] where P=(Fo^2^+2Fc^2^)/3'
_refine_ls_weighting_scheme calc
_refine_ls_wR_factor_gt 0.0630
_refine_ls_wR_factor_ref 0.0665
_reflns_Friedel_coverage 0.000
_reflns_number_gt 7566
_reflns_number_total 8673
_reflns_threshold_expression 'I > 2\s(I)'
_cod_data_source_file ic501385r_si_001.cif
_cod_data_source_block try
_cod_depositor_comments 'Adding full bibliography for 4340850--4340851.cif.'
_cod_database_code 4340850
_shelx_space_group_comment
; 
The symmetry employed for this shelxl refinement is uniquely defined 
by the following loop, which should always be used as a source of 
symmetry information in preference to the above space-group names. 
They are only intended as comments. 
;
_shelx_estimated_absorpt_t_min 0.116
_shelx_estimated_absorpt_t_max 0.703
_shelxl_version_number 2013-4

loop_
_space_group_symop_operation_xyz
'x, y, z'
'-x, -y, -z'

loop_
_atom_site_label
_atom_site_type_symbol
_atom_site_fract_x
_atom_site_fract_y
_atom_site_fract_z
_atom_site_U_iso_or_equiv
_atom_site_adp_type
_atom_site_occupancy
_atom_site_site_symmetry_order
_atom_site_calc_flag
_atom_site_refinement_flags_posn
_atom_site_refinement_flags_occupancy
W1 W 0.04157(3) 0.37618(3) 0.24104(2) 0.01142(7) Uani 1 1 d . .
W2 W 0.11922(3) 0.23705(3) 0.38519(2) 0.01200(7) Uani 1 1 d . .
W3 W -0.19257(3) 0.47891(3) 0.38488(2) 0.01248(7) Uani 1 1 d . .
W4 W 0.03582(3) 0.66209(3) 0.12601(2) 0.01359(7) Uani 1 1 d . .
W5 W 0.34753(3) 0.43888(3) 0.13332(2) 0.01398(7) Uani 1 1 d . .
W6 W 0.40670(3) 0.31276(3) 0.27479(2) 0.01391(7) Uani 1 1 d . .
W7 W -0.16841(3) 0.74723(3) 0.27145(2) 0.01340(7) Uani 1 1 d . .
Cr Cr 0.0000 0.5000 0.5000 0.0115(3) Uani 1 2 d S P
P P 0.10337(19) 0.56087(17) 0.34970(9) 0.0133(4) Uani 1 1 d . .
O3A O -0.1593(5) 0.5211(4) 0.4603(2) 0.0134(10) Uiso 1 1 d . .
O37 O -0.2174(5) 0.6469(5) 0.3472(2) 0.0163(10) Uiso 1 1 d . .
O26 O 0.2969(5) 0.2434(5) 0.3436(2) 0.0159(10) Uiso 1 1 d . .
O4T O 0.0903(5) 0.7562(5) 0.0646(2) 0.0174(11) Uiso 1 1 d . .
O2A O 0.1064(5) 0.3277(4) 0.4572(2) 0.0126(10) Uiso 1 1 d . .
O7A O -0.3105(5) 0.7632(5) 0.2368(2) 0.0174(11) Uiso 1 1 d . .
O47 O -0.0605(5) 0.7973(5) 0.1920(2) 0.0149(10) Uiso 1 1 d . .
O12 O 0.1027(5) 0.2209(4) 0.2935(2) 0.0129(10) Uiso 1 1 d . .
O4A O -0.1046(5) 0.6420(5) 0.1011(2) 0.0193(11) Uiso 1 1 d . .
O4P O 0.0723(5) 0.5925(4) 0.4227(2) 0.0132(10) Uiso 1 1 d . .
O3P O 0.2607(5) 0.5034(5) 0.3222(2) 0.0156(10) Uiso 1 1 d . .
O2T O 0.1632(5) 0.0758(5) 0.4129(2) 0.0173(11) Uiso 1 1 d . .
O6T O 0.4966(5) 0.1620(5) 0.2346(2) 0.0172(11) Uiso 1 1 d . .
O46 O 0.2060(5) 0.6279(5) 0.1778(2) 0.0156(10) Uiso 1 1 d . .
O5T O 0.4364(5) 0.5181(5) 0.0753(3) 0.0205(11) Uiso 1 1 d . .
O23 O -0.0832(5) 0.2941(4) 0.4015(2) 0.0123(10) Uiso 1 1 d . .
O13 O -0.1454(5) 0.4114(4) 0.2947(2) 0.0128(10) Uiso 1 1 d . .
O45 O 0.1767(5) 0.4871(5) 0.0991(2) 0.0161(10) Uiso 1 1 d . .
O6A O 0.5275(5) 0.3210(5) 0.3179(3) 0.0196(11) Uiso 1 1 d . .
O147 O -0.0290(5) 0.5598(4) 0.2212(2) 0.0141(10) Uiso 1 1 d . .
O3T O -0.3641(5) 0.4857(5) 0.4073(2) 0.0187(11) Uiso 1 1 d . .
O7T O -0.2243(5) 0.8971(5) 0.3114(3) 0.0199(11) Uiso 1 1 d . .
O156 O 0.2308(5) 0.3690(4) 0.2223(2) 0.0135(10) Uiso 1 1 d . .
O5A O 0.4202(5) 0.2756(5) 0.1043(2) 0.0164(11) Uiso 1 1 d . .
O56 O 0.4465(5) 0.4240(5) 0.2020(2) 0.0160(10) Uiso 1 1 d . .
O2P O 0.0415(5) 0.4533(4) 0.3422(2) 0.0121(10) Uiso 1 1 d . .
O1T O 0.0290(5) 0.3073(5) 0.1730(2) 0.0157(10) Uiso 1 1 d . .
O1P O 0.0327(5) 0.6828(5) 0.3099(2) 0.0161(10) Uiso 1 1 d . .
Na1 Na 0.1116(3) 0.1245(3) 0.09442(15) 0.0224(7) Uani 1 1 d . .
Na2 Na -0.3575(3) 0.6962(3) 0.14234(15) 0.0215(6) Uani 1 1 d . .
Na3 Na 0.2317(3) -0.0142(3) 0.23713(15) 0.0234(7) Uani 1 1 d . .
Na4 Na -0.1347(3) 0.4043(3) 0.10208(15) 0.0235(7) Uani 1 1 d . .
Na5 Na 0.3149(3) -0.1506(3) 0.38586(15) 0.0232(7) Uani 1 1 d . .
Na6 Na 0.0000 0.0000 0.5000 0.0262(10) Uani 1 2 d S P
Na7 Na 0.5000 0.0000 0.5000 0.0473(14) Uani 1 2 d S P
Na8 Na -0.5614(8) 0.5724(8) 0.4855(4) 0.0430(18) Uiso 0.5 1 d . P
O1W O 0.4271(6) -0.3561(5) 0.3305(3) 0.0245(12) Uiso 1 1 d . .
O2W O 0.0293(5) 0.0149(5) 0.1932(3) 0.0245(12) Uiso 1 1 d . .
O3W O 0.3232(5) 0.0663(5) 0.1369(3) 0.0224(12) Uiso 1 1 d . .
O4W O -0.3137(5) 0.4832(5) 0.1947(3) 0.0201(11) Uiso 1 1 d . .
O5W O 0.7366(6) -0.1626(5) 0.4561(3) 0.0250(12) Uiso 1 1 d . .
O7W O 0.4067(7) -0.1661(6) 0.4830(3) 0.0397(15) Uiso 1 1 d . .
O8W O 0.5331(7) 0.0607(6) 0.3955(3) 0.0390(15) Uiso 1 1 d . .
O9W O -0.1449(6) 0.0283(6) 0.4219(3) 0.0303(13) Uiso 1 1 d . .
O10W O 0.2405(6) 0.0220(6) -0.0055(3) 0.0297(13) Uiso 1 1 d . .
O11W O -0.4365(6) 0.8654(6) 0.0691(3) 0.0298(13) Uiso 1 1 d . .
O12W O 0.5963(6) 0.2338(5) 0.9861(3) 0.0282(13) Uiso 1 1 d . .
O13W O -0.1214(6) 0.1958(5) 0.0742(3) 0.0273(13) Uiso 1 1 d . .
O14W O 0.1539(6) -0.2232(6) 0.4682(3) 0.0321(14) Uiso 1 1 d . .
O15W O 0.3932(6) -0.2483(5) 0.1993(3) 0.0250(12) Uiso 1 1 d . .
O16W O 0.7419(5) 0.0296(5) 0.1388(3) 0.0234(12) Uiso 1 1 d . .
O17W O -0.3034(5) 0.5330(5) 0.0445(3) 0.0232(12) Uiso 1 1 d . .
O18W O 0.4222(5) -0.0563(5) 0.2916(3) 0.0243(12) Uiso 1 1 d . .
O19W O -0.5804(5) 0.3745(5) 0.4526(3) 0.0243(12) Uiso 1 1 d . .
O20W O 0.8198(5) 0.1623(5) 0.3032(3) 0.0236(12) Uiso 1 1 d . .
O21W O 0.1245(5) -0.1134(5) 0.3276(3) 0.0213(12) Uiso 1 1 d . .
O22W O 0.0898(5) 0.3278(5) 0.0344(3) 0.0213(11) Uiso 1 1 d . .

loop_
_atom_site_aniso_label
_atom_site_aniso_U_11
_atom_site_aniso_U_22
_atom_site_aniso_U_33
_atom_site_aniso_U_23
_atom_site_aniso_U_13
_atom_site_aniso_U_12
W1 0.01311(14) 0.01203(13) 0.00979(14) 0.00006(11) -0.00248(11) -0.00541(11)
W2 0.01401(14) 0.01127(13) 0.01071(14) 0.00002(11) -0.00277(11) -0.00464(11)
W3 0.01380(14) 0.01307(14) 0.01031(14) -0.00030(11) -0.00284(11) -0.00450(11)
W4 0.01510(14) 0.01477(14) 0.01164(15) 0.00101(11) -0.00339(11) -0.00630(11)
W5 0.01421(14) 0.01552(14) 0.01268(15) 0.00044(11) -0.00227(11) -0.00648(11)
W6 0.01379(14) 0.01457(14) 0.01351(15) 0.00026(11) -0.00286(11) -0.00549(11)
W7 0.01546(14) 0.01231(14) 0.01185(15) 0.00055(11) -0.00373(11) -0.00421(11)
Cr 0.0134(8) 0.0062(7) 0.0182(9) 0.0027(6) -0.0102(6) -0.0041(6)
P 0.0171(9) 0.0113(8) 0.0128(9) 0.0005(7) -0.0037(7) -0.0067(7)
Na1 0.0223(16) 0.0226(16) 0.0219(16) 0.0009(13) -0.0061(13) -0.0072(13)
Na2 0.0211(15) 0.0222(15) 0.0211(16) 0.0013(13) -0.0025(12) -0.0091(13)
Na3 0.0244(16) 0.0246(16) 0.0212(16) 0.0037(13) -0.0046(13) -0.0099(13)
Na4 0.0221(16) 0.0274(16) 0.0182(16) -0.0010(13) -0.0041(13) -0.0063(13)
Na5 0.0274(16) 0.0195(15) 0.0210(16) -0.0019(13) -0.0049(13) -0.0067(13)
Na6 0.032(2) 0.023(2) 0.023(2) 0.0018(19) -0.007(2) -0.0098(19)
Na7 0.038(3) 0.060(4) 0.036(3) -0.003(3) -0.005(2) -0.011(3)

loop_
_atom_type_symbol
_atom_type_description
_atom_type_scat_dispersion_real
_atom_type_scat_dispersion_imag
_atom_type_scat_source
H H 0.0000 0.0000 'International Tables Vol C Tables 4.2.6.8 and 6.1.1.4'
O O 0.0106 0.0060 'International Tables Vol C Tables 4.2.6.8 and 6.1.1.4'
Na Na 0.0362 0.0249 'International Tables Vol C Tables 4.2.6.8 and 6.1.1.4'
P P 0.1023 0.0942 'International Tables Vol C Tables 4.2.6.8 and 6.1.1.4'
Cr Cr 0.3209 0.6236 'International Tables Vol C Tables 4.2.6.8 and 6.1.1.4'
W W -0.8490 6.8722 'International Tables Vol C Tables 4.2.6.8 and 6.1.1.4'

loop_
_geom_angle_atom_site_label_1
_geom_angle_atom_site_label_2
_geom_angle_atom_site_label_3
_geom_angle
_geom_angle_site_symmetry_1
_geom_angle_site_symmetry_3
O1T W1 O147 102.1(2) . .
O1T W1 O156 104.1(2) . .
O147 W1 O156 91.4(2) . .
O1T W1 O12 99.8(2) . .
O147 W1 O12 157.5(2) . .
O156 W1 O12 87.94(19) . .
O1T W1 O13 100.6(2) . .
O147 W1 O13 85.24(19) . .
O156 W1 O13 155.3(2) . .
O12 W1 O13 86.05(19) . .
O1T W1 O2P 172.15(19) . .
O147 W1 O2P 82.69(18) . .
O156 W1 O2P 81.83(18) . .
O12 W1 O2P 74.93(17) . .
O13 W1 O2P 73.49(17) . .
O1T W1 Na4 30.61(16) . .
O147 W1 Na4 75.08(15) . .
O156 W1 Na4 118.47(15) . .
O12 W1 Na4 124.56(15) . .
O13 W1 Na4 84.29(14) . .
O2P W1 Na4 149.73(12) . .
O2T W2 O2A 103.1(2) . .
O2T W2 O26 103.0(2) . .
O2A W2 O26 93.3(2) . .
O2T W2 O23 100.1(2) . .
O2A W2 O23 90.5(2) . .
O26 W2 O23 155.0(2) . .
O2T W2 O12 102.3(2) . .
O2A W2 O12 154.48(19) . .
O26 W2 O12 83.3(2) . .
O23 W2 O12 82.73(19) . .
O2T W2 O2P 173.9(2) . .
O2A W2 O2P 81.24(18) . .
O26 W2 O2P 80.87(18) . .
O23 W2 O2P 75.33(17) . .
O12 W2 O2P 73.25(17) . .
O3T W3 O3A 103.3(2) . .
O3T W3 O37 102.3(2) . .
O3A W3 O37 93.7(2) . .
O3T W3 O23 102.2(2) . .
O3A W3 O23 88.1(2) . .
O37 W3 O23 154.3(2) . .
O3T W3 O13 99.2(2) . .
O3A W3 O13 156.8(2) . .
O37 W3 O13 86.9(2) . .
O23 W3 O13 81.67(19) . .
O3T W3 O2P 172.2(2) . .
O3A W3 O2P 84.15(18) . .
O37 W3 O2P 79.26(18) . .
O23 W3 O2P 75.45(17) . .
O13 W3 O2P 73.14(17) . .
O3T W3 Na8 36.4(2) . 2_466
O3A W3 Na8 72.36(19) . 2_466
O37 W3 Na8 122.47(19) . 2_466
O23 W3 Na8 82.46(18) . 2_466
O13 W3 Na8 126.22(19) . 2_466
O2P W3 Na8 148.18(17) . 2_466
O4T W4 O4A 103.5(2) . .
O4T W4 O47 98.3(2) . .
O4A W4 O47 102.5(2) . .
O4T W4 O45 99.9(2) . .
O4A W4 O45 96.6(2) . .
O47 W4 O45 149.6(2) . .
O4T W4 O46 95.5(2) . .
O4A W4 O46 160.0(2) . .
O47 W4 O46 80.54(19) . .
O45 W4 O46 73.72(19) . .
O4T W4 O147 169.2(2) . .
O4A W4 O147 85.0(2) . .
O47 W4 O147 73.04(18) . .
O45 W4 O147 85.51(18) . .
O46 W4 O147 76.87(17) . .
O5T W5 O5A 102.9(2) . .
O5T W5 O56 98.3(2) . .
O5A W5 O56 101.2(2) . .
O5T W5 O45 99.0(2) . .
O5A W5 O45 94.9(2) . .
O56 W5 O45 152.9(2) . .
O5T W5 O46 90.4(2) . .
O5A W5 O46 164.2(2) . .
O56 W5 O46 85.10(19) . .
O45 W5 O46 74.23(19) . .
O5T W5 O156 167.9(2) . .
O5A W5 O156 87.7(2) . .
O56 W5 O156 73.56(18) . .
O45 W5 O156 85.67(18) . .
O46 W5 O156 80.16(17) . .
O5T W5 W6 130.82(17) . .
O5A W5 W6 86.37(16) . .
O56 W5 W6 33.10(14) . .
O45 W5 W6 128.60(14) . .
O46 W5 W6 91.50(13) . .
O156 W5 W6 42.97(12) . .
O6T W6 O6A 102.7(2) . .
O6T W6 O26 93.8(2) . .
O6A W6 O26 98.9(2) . .
O6T W6 O56 97.3(2) . .
O6A W6 O56 96.5(2) . .
O26 W6 O56 158.6(2) . .
O6T W6 O156 93.3(2) . .
O6A W6 O156 162.3(2) . .
O26 W6 O156 87.50(19) . .
O56 W6 O156 73.70(18) . .
O6T W6 O3P 170.6(2) . .
O6A W6 O3P 86.4(2) . .
O26 W6 O3P 82.21(19) . .
O56 W6 O3P 83.97(19) . .
O156 W6 O3P 78.13(17) . .
O6T W6 W5 86.65(16) . .
O6A W6 W5 128.86(17) . .
O26 W6 W5 131.01(14) . .
O56 W6 W5 32.51(14) . .
O156 W6 W5 43.69(12) . .
O3P W6 W5 89.61(12) . .
O7T W7 O7A 103.3(2) . .
O7T W7 O37 97.1(2) . .
O7A W7 O37 95.5(2) . .
O7T W7 O47 95.5(2) . .
O7A W7 O47 95.4(2) . .
O37 W7 O47 161.0(2) . .
O7T W7 O147 160.8(2) . .
O7A W7 O147 94.3(2) . .
O37 W7 O147 88.89(19) . .
O47 W7 O147 74.80(18) . .
O7T W7 O1P 88.3(2) . .
O7A W7 O1P 168.3(2) . .
O37 W7 O1P 81.00(19) . .
O47 W7 O1P 85.18(18) . .
O147 W7 O1P 74.55(17) . .
O3A Cr O3A 180.0 . 2_566
O3A Cr O2A 89.88(19) . 2_566
O3A Cr O2A 90.12(19) 2_566 2_566
O3A Cr O2A 90.12(19) . .
O3A Cr O2A 89.88(19) 2_566 .
O2A Cr O2A 180.0(3) 2_566 .
O3A Cr O4P 88.92(19) . .
O3A Cr O4P 91.08(19) 2_566 .
O2A Cr O4P 88.53(19) 2_566 .
O2A Cr O4P 91.47(19) . .
O3A Cr O4P 91.08(19) . 2_566
O3A Cr O4P 88.92(19) 2_566 2_566
O2A Cr O4P 91.47(19) 2_566 2_566
O2A Cr O4P 88.53(19) . 2_566
O4P Cr O4P 180.0 . 2_566
O3P P O4P 111.1(3) . .
O3P P O1P 109.8(3) . .
O4P P O1P 111.9(3) . .
O3P P O2P 108.1(3) . .
O4P P O2P 107.8(3) . .
O1P P O2P 108.0(3) . .
W3 O3A Cr 139.3(3) . .
W3 O37 W7 147.2(3) . .
W2 O26 W6 149.1(3) . .
W2 O2A Cr 140.7(3) . .
W7 O7A Na2 140.1(3) . .
W4 O47 W7 115.5(2) . .
W1 O12 W2 119.9(2) . .
W1 O12 Na3 119.9(2) . .
W2 O12 Na3 118.0(2) . .
W4 O4A Na2 138.0(3) . .
W4 O4A Na4 123.7(2) . .
Na2 O4A Na4 75.86(16) . .
P O4P Cr 129.3(3) . .
P O3P W6 133.6(3) . .
W2 O2T Na5 144.1(3) . .
W2 O2T Na6 123.3(2) . .
Na5 O2T Na6 90.58(17) . .
W5 O46 W4 97.47(19) . .
W2 O23 W3 118.1(2) . .
W1 O13 W3 120.3(2) . .
W5 O45 W4 114.3(2) . .
W1 O147 W7 138.5(3) . .
W1 O147 W4 127.6(2) . .
W7 O147 W4 93.66(17) . .
W3 O3T Na8 140.7(3) . .
W3 O3T Na8 117.3(3) . 2_466
Na8 O3T Na8 45.5(4) . 2_466
W1 O156 W6 137.1(2) . .
W1 O156 W5 129.4(2) . .
W6 O156 W5 93.34(17) . .
W5 O56 W6 114.4(2) . .
P O2P W3 123.4(2) . .
P O2P W1 123.8(3) . .
W3 O2P W1 93.08(16) . .
P O2P W2 124.8(3) . .
W3 O2P W2 90.20(15) . .
W1 O2P W2 91.95(16) . .
W1 O1T Na4 128.0(2) . .
W1 O1T Na1 151.2(3) . .
Na4 O1T Na1 80.83(18) . .
P O1P W7 130.9(3) . .
O10W Na1 O13W 99.7(2) . .
O10W Na1 O3W 91.6(2) . .
O13W Na1 O3W 168.6(2) . .
O10W Na1 O22W 84.6(2) . .
O13W Na1 O22W 78.0(2) . .
O3W Na1 O22W 104.9(2) . .
O10W Na1 O2W 125.9(2) . .
O13W Na1 O2W 86.9(2) . .
O3W Na1 O2W 85.1(2) . .
O22W Na1 O2W 148.2(2) . .
O10W Na1 O1T 151.8(2) . .
O13W Na1 O1T 89.3(2) . .
O3W Na1 O1T 81.50(19) . .
O22W Na1 O1T 71.07(18) . .
O2W Na1 O1T 81.01(19) . .
O10W Na1 Na4 121.89(18) . .
O13W Na1 Na4 47.85(15) . .
O3W Na1 Na4 126.43(18) . .
O22W Na1 Na4 47.51(14) . .
O2W Na1 Na4 102.17(16) . .
O1T Na1 Na4 48.67(13) . .
O10W Na1 Na3 118.29(18) . .
O13W Na1 Na3 128.52(18) . .
O3W Na1 Na3 42.22(14) . .
O22W Na1 Na3 135.02(17) . .
O2W Na1 Na3 43.27(14) . .
O1T Na1 Na3 73.64(14) . .
Na4 Na1 Na3 119.08(12) . .
O11W Na2 O7A 114.4(2) . .
O11W Na2 O4W 158.3(2) . .
O7A Na2 O4W 86.4(2) . .
O11W Na2 O4A 97.0(2) . .
O7A Na2 O4A 82.88(19) . .
O4W Na2 O4A 91.56(19) . .
O11W Na2 O15W 88.2(2) . 1_465
O7A Na2 O15W 89.6(2) . 1_465
O4W Na2 O15W 85.65(19) . 1_465
O4A Na2 O15W 172.1(2) . 1_465
O11W Na2 O17W 86.1(2) . .
O7A Na2 O17W 153.9(2) . .
O4W Na2 O17W 76.12(19) . .
O4A Na2 O17W 78.43(18) . .
O15W Na2 O17W 108.0(2) 1_465 .
O11W Na2 Na4 124.92(19) . .
O7A Na2 Na4 108.88(16) . .
O4W Na2 Na4 46.66(14) . .
O4A Na2 Na4 56.13(14) . .
O15W Na2 Na4 125.08(17) 1_465 .
O17W Na2 Na4 45.17(13) . .
O3W Na3 O21W 170.4(2) . .
O3W Na3 O18W 99.0(2) . .
O21W Na3 O18W 88.6(2) . .
O3W Na3 O2W 87.7(2) . .
O21W Na3 O2W 84.6(2) . .
O18W Na3 O2W 173.2(2) . .
O3W Na3 O15W 89.1(2) . .
O21W Na3 O15W 86.7(2) . .
O18W Na3 O15W 78.03(19) . .
O2W Na3 O15W 101.2(2) . .
O3W Na3 O12 94.60(19) . .
O21W Na3 O12 91.34(19) . .
O18W Na3 O12 89.56(19) . .
O2W Na3 O12 90.92(19) . .
O15W Na3 O12 167.5(2) . .
O3W Na3 Na5 142.59(18) . .
O21W Na3 Na5 44.83(14) . .
O18W Na3 Na5 43.78(15) . .
O2W Na3 Na5 129.46(17) . .
O15W Na3 Na5 80.52(15) . .
O12 Na3 Na5 89.35(14) . .
O3W Na3 Na1 43.46(14) . .
O21W Na3 Na1 129.29(17) . .
O18W Na3 Na1 142.12(18) . .
O2W Na3 Na1 44.66(15) . .
O15W Na3 Na1 101.62(16) . .
O12 Na3 Na1 89.20(14) . .
Na5 Na3 Na1 173.91(12) . .
O17W Na4 O4W 84.7(2) . .
O17W Na4 O22W 111.3(2) . .
O4W Na4 O22W 160.6(2) . .
O17W Na4 O13W 98.3(2) . .
O4W Na4 O13W 108.9(2) . .
O22W Na4 O13W 80.4(2) . .
O17W Na4 O1T 169.4(2) . .
O4W Na4 O1T 88.8(2) . .
O22W Na4 O1T 73.61(19) . .
O13W Na4 O1T 91.8(2) . .
O17W Na4 O4A 79.13(19) . .
O4W Na4 O4A 86.38(19) . .
O22W Na4 O4A 86.11(19) . .
O13W Na4 O4A 164.3(2) . .
O1T Na4 O4A 92.09(18) . .
O17W Na4 Na1 139.93(19) . .
O4W Na4 Na1 123.73(18) . .
O22W Na4 Na1 49.70(15) . .
O13W Na4 Na1 48.90(15) . .
O1T Na4 Na1 50.50(14) . .
O4A Na4 Na1 125.42(16) . .
O17W Na4 Na2 54.70(15) . .
O4W Na4 Na2 48.68(14) . .
O22W Na4 Na2 131.97(18) . .
O13W Na4 Na2 141.52(18) . .
O1T Na4 Na2 114.86(16) . .
O4A Na4 Na2 48.01(12) . .
Na1 Na4 Na2 165.36(13) . .
O17W Na4 W1 148.04(18) . .
O4W Na4 W1 73.44(15) . .
O22W Na4 W1 87.39(15) . .
O13W Na4 W1 110.62(17) . .
O1T Na4 W1 21.43(12) . .
O4A Na4 W1 76.50(13) . .
Na1 Na4 W1 71.93(8) . .
Na2 Na4 W1 93.43(9) . .
O1W Na5 O7W 108.9(2) . .
O1W Na5 O18W 87.5(2) . .
O7W Na5 O18W 115.6(2) . .
O1W Na5 O2T 161.6(2) . .
O7W Na5 O2T 89.6(2) . .
O18W Na5 O2T 84.42(19) . .
O1W Na5 O14W 94.6(2) . .
O7W Na5 O14W 77.5(2) . .
O18W Na5 O14W 165.3(2) . .
O2T Na5 O14W 89.3(2) . .
O1W Na5 O21W 85.6(2) . .
O7W Na5 O21W 153.2(2) . .
O18W Na5 O21W 86.6(2) . .
O2T Na5 O21W 77.37(19) . .
O14W Na5 O21W 79.0(2) . .
O1W Na5 Na3 86.50(16) . .
O7W Na5 Na3 154.9(2) . .
O18W Na5 Na3 43.40(14) . .
O2T Na5 Na3 76.24(15) . .
O14W Na5 Na3 122.13(18) . .
O21W Na5 Na3 43.27(14) . .
O1W Na5 Na8 64.65(19) . 1_645
O7W Na5 Na8 51.3(2) . 1_645
O18W Na5 Na8 134.7(2) . 1_645
O2T Na5 Na8 131.4(2) . 1_645
O14W Na5 Na8 58.23(19) . 1_645
O21W Na5 Na8 123.2(2) . 1_645
Na3 Na5 Na8 150.46(16) . 1_645
O1W Na5 Na6 135.34(17) . .
O7W Na5 Na6 79.86(17) . .
O18W Na5 Na6 129.35(16) . .
O2T Na5 Na6 46.10(13) . .
O14W Na5 Na6 43.16(14) . .
O21W Na5 Na6 74.25(14) . .
Na3 Na5 Na6 103.49(9) . .
Na8 Na5 Na6 93.69(14) 1_645 .
O1W Na5 Na7 124.73(16) . .
O7W Na5 Na7 31.29(16) . .
O18W Na5 Na7 87.94(15) . .
O2T Na5 Na7 71.59(13) . .
O14W Na5 Na7 102.63(17) . .
O21W Na5 Na7 148.86(16) . .
Na3 Na5 Na7 123.59(9) . .
Na8 Na5 Na7 80.96(14) 1_645 .
Na6 Na5 Na7 85.81(6) . .
O9W Na6 O9W 180.0 2_556 .
O9W Na6 O14W 84.53(19) 2_556 .
O9W Na6 O14W 95.47(19) . .
O9W Na6 O14W 95.47(19) 2_556 2_556
O9W Na6 O14W 84.53(19) . 2_556
O14W Na6 O14W 180.0 . 2_556
O9W Na6 O2T 88.36(18) 2_556 2_556
O9W Na6 O2T 91.64(18) . 2_556
O14W Na6 O2T 92.66(18) . 2_556
O14W Na6 O2T 87.34(18) 2_556 2_556
O9W Na6 O2T 91.64(18) 2_556 .
O9W Na6 O2T 88.36(18) . .
O14W Na6 O2T 87.34(18) . .
O14W Na6 O2T 92.66(18) 2_556 .
O2T Na6 O2T 180.0 2_556 .
O9W Na6 Na5 93.49(15) 2_556 2_556
O9W Na6 Na5 86.51(15) . 2_556
O14W Na6 Na5 135.97(15) . 2_556
O14W Na6 Na5 44.03(15) 2_556 2_556
O2T Na6 Na5 43.32(12) 2_556 2_556
O2T Na6 Na5 136.68(12) . 2_556
O9W Na6 Na5 86.51(15) 2_556 .
O9W Na6 Na5 93.49(15) . .
O14W Na6 Na5 44.03(15) . .
O14W Na6 Na5 135.97(15) 2_556 .
O2T Na6 Na5 136.68(12) 2_556 .
O2T Na6 Na5 43.32(12) . .
Na5 Na6 Na5 180.00(9) 2_556 .
O8W Na7 O8W 180.0 2_656 .
O8W Na7 O7W 95.3(2) 2_656 2_656
O8W Na7 O7W 84.7(2) . 2_656
O8W Na7 O7W 84.7(2) 2_656 .
O8W Na7 O7W 95.3(2) . .
O7W Na7 O7W 180.0 2_656 .
O8W Na7 O5W 78.5(2) 2_656 2_656
O8W Na7 O5W 101.5(2) . 2_656
O7W Na7 O5W 87.52(19) 2_656 2_656
O7W Na7 O5W 92.49(19) . 2_656
O8W Na7 O5W 101.5(2) 2_656 .
O8W Na7 O5W 78.5(2) . .
O7W Na7 O5W 92.48(19) 2_656 .
O7W Na7 O5W 87.52(19) . .
O5W Na7 O5W 180.0 2_656 .
O8W Na7 Na5 66.81(17) 2_656 2_656
O8W Na7 Na5 113.19(17) . 2_656
O7W Na7 Na5 30.49(16) 2_656 2_656
O7W Na7 Na5 149.51(16) . 2_656
O5W Na7 Na5 92.08(13) 2_656 2_656
O5W Na7 Na5 87.92(13) . 2_656
O8W Na7 Na5 113.19(17) 2_656 .
O8W Na7 Na5 66.81(17) . .
O7W Na7 Na5 149.51(16) 2_656 .
O7W Na7 Na5 30.49(16) . .
O5W Na7 Na5 87.92(13) 2_656 .
O5W Na7 Na5 92.08(13) . .
Na5 Na7 Na5 180.0 2_656 .
Na8 Na8 O3T 69.1(5) 2_466 .
Na8 Na8 O3T 65.4(5) 2_466 2_466
O3T Na8 O3T 134.5(4) . 2_466
Na8 Na8 O19W 68.6(5) 2_466 .
O3T Na8 O19W 77.0(3) . .
O3T Na8 O19W 86.5(3) 2_466 .
Na8 Na8 O19W 68.4(5) 2_466 2_466
O3T Na8 O19W 87.8(3) . 2_466
O3T Na8 O19W 75.8(3) 2_466 2_466
O19W Na8 O19W 137.0(3) . 2_466
Na8 Na8 O7W 132.3(6) 2_466 1_465
O3T Na8 O7W 101.3(3) . 1_465
O3T Na8 O7W 108.9(3) 2_466 1_465
O19W Na8 O7W 157.5(4) . 1_465
O19W Na8 O7W 64.6(3) 2_466 1_465
Na8 Na8 W3 85.0(5) 2_466 2_466
O3T Na8 W3 148.6(3) . 2_466
O3T Na8 W3 26.24(15) 2_466 2_466
O19W Na8 W3 77.1(2) . 2_466
O19W Na8 W3 99.2(3) 2_466 2_466
O7W Na8 W3 109.4(3) 1_465 2_466
Na8 Na8 Na5 158.0(6) 2_466 1_465
O3T Na8 Na5 90.0(3) . 1_465
O3T Na8 Na5 135.0(3) 2_466 1_465
O19W Na8 Na5 114.6(3) . 1_465
O19W Na8 Na5 105.3(3) 2_466 1_465
O7W Na8 Na5 42.97(18) 1_465 1_465
W3 Na8 Na5 116.9(2) 2_466 1_465
Na3 O2W Na1 92.1(2) . .
Na3 O3W Na1 94.3(2) . .
Na4 O4W Na2 84.66(19) . .
Na5 O7W Na7 118.2(3) . .
Na5 O7W Na8 85.7(3) . 1_645
Na7 O7W Na8 148.4(3) . 1_645
Na4 O13W Na1 83.3(2) . .
Na6 O14W Na5 92.8(2) . .
Na2 O15W Na3 122.1(2) 1_645 .
Na4 O17W Na2 80.13(19) . .
Na3 O18W Na5 92.8(2) . .
Na8 O19W Na8 43.0(3) . 2_466
Na3 O21W Na5 91.9(2) . .
Na4 O22W Na1 82.79(19) . .

loop_
_geom_bond_atom_site_label_1
_geom_bond_atom_site_label_2
_geom_bond_distance
_geom_bond_site_symmetry_2
W1 O1T 1.716(5) .
W1 O147 1.899(5) .
W1 O156 1.909(5) .
W1 O12 1.913(5) .
W1 O13 1.943(5) .
W1 O2P 2.340(5) .
W1 Na4 3.704(3) .
W2 O2T 1.727(5) .
W2 O2A 1.823(5) .
W2 O26 1.900(5) .
W2 O23 1.927(4) .
W2 O12 1.989(5) .
W2 O2P 2.357(4) .
W3 O3T 1.731(5) .
W3 O3A 1.819(5) .
W3 O37 1.883(5) .
W3 O23 1.950(4) .
W3 O13 1.970(5) .
W3 O2P 2.335(4) .
W3 Na8 3.478(8) 2_466
W4 O4T 1.716(5) .
W4 O4A 1.760(5) .
W4 O47 1.922(5) .
W4 O45 1.950(5) .
W4 O46 2.183(5) .
W4 O147 2.300(5) .
W5 O5T 1.743(5) .
W5 O5A 1.752(5) .
W5 O56 1.911(5) .
W5 O45 1.943(5) .
W5 O46 2.167(5) .
W5 O156 2.241(5) .
W5 W6 3.2387(4) .
W6 O6T 1.734(5) .
W6 O6A 1.742(5) .
W6 O26 1.932(5) .
W6 O56 1.942(5) .
W6 O156 2.211(5) .
W6 O3P 2.214(5) .
W7 O7T 1.733(5) .
W7 O7A 1.741(5) .
W7 O37 1.939(5) .
W7 O47 1.958(5) .
W7 O147 2.197(5) .
W7 O1P 2.259(5) .
Cr O3A 1.953(5) .
Cr O3A 1.953(5) 2_566
Cr O2A 1.956(5) 2_566
Cr O2A 1.956(5) .
Cr O4P 1.996(5) .
Cr O4P 1.996(5) 2_566
P O3P 1.515(5) .
P O4P 1.529(5) .
P O1P 1.531(5) .
P O2P 1.580(5) .
O7A Na2 2.371(6) .
O12 Na3 2.640(5) .
O4A Na2 2.450(6) .
O4A Na4 2.737(6) .
O2T Na5 2.408(6) .
O2T Na6 2.529(5) .
O3T Na8 2.262(9) .
O3T Na8 2.324(9) 2_466
O1T Na4 2.392(6) .
O1T Na1 2.458(6) .
Na1 O10W 2.330(6) .
Na1 O13W 2.386(6) .
Na1 O3W 2.410(6) .
Na1 O22W 2.417(6) .
Na1 O2W 2.457(6) .
Na1 Na4 3.145(4) .
Na1 Na3 3.494(4) .
Na2 O11W 2.315(6) .
Na2 O4W 2.411(6) .
Na2 O15W 2.481(6) 1_465
Na2 O17W 2.648(6) .
Na2 Na4 3.196(4) .
Na3 O3W 2.354(6) .
Na3 O21W 2.382(6) .
Na3 O18W 2.389(6) .
Na3 O2W 2.396(6) .
Na3 O15W 2.543(6) .
Na3 Na5 3.473(4) .
Na4 O17W 2.301(6) .
Na4 O4W 2.335(6) .
Na4 O22W 2.337(6) .
Na4 O13W 2.347(6) .
Na5 O1W 2.362(6) .
Na5 O7W 2.398(7) .
Na5 O18W 2.406(6) .
Na5 O14W 2.443(7) .
Na5 O21W 2.450(6) .
Na5 Na8 3.508(8) 1_645
Na5 Na6 3.510(3) .
Na5 Na7 4.164(3) .
Na6 O9W 2.391(6) 2_556
Na6 O9W 2.391(6) .
Na6 O14W 2.404(6) .
Na6 O14W 2.404(6) 2_556
Na6 O2T 2.529(5) 2_556
Na6 Na5 3.510(3) 2_556
Na7 O8W 2.220(6) 2_656
Na7 O8W 2.220(6) .
Na7 O7W 2.455(6) 2_656
Na7 O7W 2.455(6) .
Na7 O5W 2.458(5) 2_656
Na7 O5W 2.458(5) .
Na7 Na5 4.164(3) 2_656
Na8 Na8 1.775(15) 2_466
Na8 O3T 2.324(9) 2_466
Na8 O19W 2.419(9) .
Na8 O19W 2.422(9) 2_466
Na8 O7W 2.747(10) 1_465
Na8 W3 3.478(8) 2_466
Na8 Na5 3.508(8) 1_465
O7W Na8 2.747(10) 1_645
O15W Na2 2.481(6) 1_645
O19W Na8 2.422(9) 2_466
